data_4307697
loop_
_publ_author_name
'Oleg I. Siidra'
'Sergey V. Krivovichev'
'Thomas Armbruster'
'Wulf Depmeier'

_publ_section_title
;
Lead Rare-Earth Oxyhalides: Syntheses and Characterization of Pb6LaO7X (X
= Cl, Br)
;
_journal_name_full 'Inorganic Chemistry'
_journal_page_first 1523
_journal_page_last 1525
_journal_paper_doi 10.1021/ic062191y
_journal_volume 46
_journal_year 2007
_chemical_formula_moiety Pb6LaO7Br
_chemical_formula_sum 'Br0.4 La0.4 O2.8 Pb2.4'
_chemical_formula_weight 629.58
_chemical_melting_point ?
_chemical_name_common 'lead lanthanum oxide bromide'
_chemical_name_systematic
;
 ?
;
_space_group_IT_number 63
_symmetry_cell_setting orthorhombic
_symmetry_space_group_name_Hall '-C 2c 2'
_symmetry_space_group_name_H-M 'C m c m'
_atom_sites_solution_hydrogens geom
_atom_sites_solution_primary direct
_atom_sites_solution_secondary difmap
_audit_creation_method SHELXL-97
_cell_angle_alpha 90.00
_cell_angle_beta 90.00
_cell_angle_gamma 90.00
_cell_formula_units_Z 4
_cell_length_a 9.5896(17)
_cell_length_b 16.146(3)
_cell_length_c 8.1459(15)
_cell_measurement_reflns_used 750
_cell_measurement_temperature 293(2)
_cell_measurement_theta_max 55.502
_cell_measurement_theta_min 4.940
_cell_volume 1261.3(4)
_computing_cell_refinement 'SMART (Bruker, 2003)'
_computing_data_collection 'SMART (Bruker, 2003)'
_computing_data_reduction 'SAINT (Bruker, 2003)'
_computing_molecular_graphics 'Atoms 5.1 (Dowty, 2000)'
_computing_publication_material 'WINGX (Farrugia, 2005)'
_computing_structure_refinement 'SHELXL-97 (Sheldrick, 1997)'
_computing_structure_solution 'SHELXS-97 (Sheldrick, 1997)'
_diffrn_ambient_temperature 293(2)
_diffrn_measured_fraction_theta_full 0.954
_diffrn_measured_fraction_theta_max 0.954
_diffrn_radiation_monochromator graphite
_diffrn_radiation_source 'fine-focus sealed tube'
_diffrn_radiation_type MoK\a
_diffrn_radiation_wavelength 0.71073
_diffrn_reflns_av_R_equivalents 0.1087
_diffrn_reflns_av_sigmaI/netI 0.0807
_diffrn_reflns_limit_h_max 12
_diffrn_reflns_limit_h_min -12
_diffrn_reflns_limit_k_max 20
_diffrn_reflns_limit_k_min -19
_diffrn_reflns_limit_l_max 7
_diffrn_reflns_limit_l_min -10
_diffrn_reflns_number 3537
_diffrn_reflns_theta_full 27.75
_diffrn_reflns_theta_max 27.75
_diffrn_reflns_theta_min 2.47
_exptl_absorpt_coefficient_mu 86.273
_exptl_absorpt_correction_T_max 0.45071
_exptl_absorpt_correction_T_min 0.08360
_exptl_absorpt_correction_type 'semi-empirical (XPREP, Bruker 2003)'
_exptl_absorpt_process_details 'as ellipsoid'
_exptl_crystal_colour white
_exptl_crystal_density_diffrn 8.289
_exptl_crystal_density_meas ?
_exptl_crystal_density_method .
_exptl_crystal_description needle
_exptl_crystal_F_000 2560
_exptl_crystal_size_max 0.32
_exptl_crystal_size_mid 0.05
_exptl_crystal_size_min 0.03
_refine_diff_density_max 5.484
_refine_diff_density_min -2.224
_refine_diff_density_rms 0.722
_refine_ls_extinction_coef 0.000082(12)
_refine_ls_extinction_expression Fc^*^=kFc[1+0.001xFc^2^\l^3^/sin(2\q)]^-1/4^
_refine_ls_extinction_method SHELXL
_refine_ls_goodness_of_fit_ref 0.983
_refine_ls_hydrogen_treatment mixed
_refine_ls_matrix_type full
_refine_ls_number_parameters 48
_refine_ls_number_reflns 810
_refine_ls_number_restraints 0
_refine_ls_restrained_S_all 0.983
_refine_ls_R_factor_all 0.0670
_refine_ls_R_factor_gt 0.0403
_refine_ls_shift/su_max 0.000
_refine_ls_shift/su_mean 0.000
_refine_ls_structure_factor_coef Fsqd
_refine_ls_weighting_details 'calc w=1/[\s^2^(Fo^2^)+(0.0227P)^2^+0.0000P] where P=(Fo^2^+2Fc^2^)/3'
_refine_ls_weighting_scheme calc
_refine_ls_wR_factor_gt 0.0713
_refine_ls_wR_factor_ref 0.0769
_reflns_number_gt 569
_reflns_number_total 810
_reflns_threshold_expression >2sigma(I)
_cod_data_source_file ic062191ysi20061228_055939.cif
_cod_data_source_block cmcm
_cod_depositor_comments
;
The following automatic conversions were performed:

'_chemical_melting_point' value 'unknown' was changed to '?' - the
value is undefined or not given.

Automatic conversion script
Id: cif_fix_values 1646 2011-03-28 12:23:43Z adriana 
;
_cod_original_cell_volume 1261.2(4)
_cod_original_formula_sum 'Br0.40 La0.40 O2.80 Pb2.40'
_cod_database_code 4307697

loop_
_symmetry_equiv_pos_as_xyz
'x, y, z'
'-x, -y, z+1/2'
'-x, y, -z+1/2'
'x, -y, -z'
'x+1/2, y+1/2, z'
'-x+1/2, -y+1/2, z+1/2'
'-x+1/2, y+1/2, -z+1/2'
'x+1/2, -y+1/2, -z'
'-x, -y, -z'
'x, y, -z-1/2'
'x, -y, z-1/2'
'-x, y, z'
'-x+1/2, -y+1/2, -z'
'x+1/2, y+1/2, -z-1/2'
'x+1/2, -y+1/2, z-1/2'
'-x+1/2, y+1/2, z'

loop_
_atom_site_label
_atom_site_type_symbol
_atom_site_fract_x
_atom_site_fract_y
_atom_site_fract_z
_atom_site_U_iso_or_equiv
_atom_site_adp_type
_atom_site_occupancy
_atom_site_symmetry_multiplicity
_atom_site_calc_flag
_atom_site_refinement_flags
_atom_site_disorder_assembly
_atom_site_disorder_group
Pb1 Pb 0.20857(9) 0.39625(6) 0.2500 0.0162(3) Uani 1 2 d S . .
Pb2 Pb 0.25575(11) 0.63187(6) 0.2500 0.0207(3) Uani 1 2 d S . .
Pb3 Pb 0.5000 0.73217(6) -0.01023(9) 0.0177(3) Uani 1 2 d S . .
La La 0.5000 0.5000 0.0000 0.0136(5) Uani 1 4 d S . .
Br Br 0.0000 0.5000 0.5000 0.0575(15) Uani 1 4 d S . .
O1 O 0.3463(11) 0.3680(7) 0.0294(12) 0.019(3) Uani 1 1 d . . .
O2 O 0.3448(15) 0.5082(9) 0.2500 0.017(4) Uani 1 2 d S . .
O3 O 0.5000 0.6932(16) 0.2500 0.034(7) Uani 1 4 d S . .

loop_
_atom_site_aniso_label
_atom_site_aniso_U_11
_atom_site_aniso_U_22
_atom_site_aniso_U_33
_atom_site_aniso_U_23
_atom_site_aniso_U_13
_atom_site_aniso_U_12
Pb1 0.0122(5) 0.0178(5) 0.0186(5) 0.000 0.000 -0.0033(4)
Pb2 0.0210(5) 0.0205(6) 0.0207(5) 0.000 0.000 0.0097(4)
Pb3 0.0199(5) 0.0143(5) 0.0188(4) 0.0018(4) 0.000 0.000
La 0.0135(11) 0.0145(11) 0.0129(9) -0.0010(8) 0.000 0.000
Br 0.033(3) 0.082(4) 0.058(3) -0.041(3) 0.000 0.000
O1 0.012(6) 0.021(7) 0.025(6) -0.008(5) 0.000(5) 0.006(5)
O2 0.004(8) 0.017(9) 0.031(8) 0.000 0.000 0.000(7)
O3 0.046(18) 0.028(17) 0.029(13) 0.000 0.000 0.000

loop_
_atom_type_symbol
_atom_type_description
_atom_type_scat_dispersion_real
_atom_type_scat_dispersion_imag
_atom_type_scat_source
O O 0.0106 0.0060 'International Tables Vol C Tables 4.2.6.8 and 6.1.1.4'
Br Br -0.2901 2.4595 'International Tables Vol C Tables 4.2.6.8 and 6.1.1.4'
La La -0.2871 2.4523 'International Tables Vol C Tables 4.2.6.8 and 6.1.1.4'
Pb Pb -3.3944 10.1111 'International Tables Vol C Tables 4.2.6.8 and 6.1.1.4'

loop_
_geom_angle_atom_site_label_1
_geom_angle_atom_site_label_2
_geom_angle_atom_site_label_3
_geom_angle
_geom_angle_site_symmetry_1
_geom_angle_site_symmetry_3
_geom_angle_publ_flag
O2 Pb1 O1 79.8(3) . 10_556 ?
O2 Pb1 O1 79.8(3) . . ?
O1 Pb1 O1 104.2(5) 10_556 . ?
O2 Pb1 Br 86.8(3) . 2_564 ?
O1 Pb1 Br 159.7(3) 10_556 2_564 ?
O1 Pb1 Br 88.1(3) . 2_564 ?
O2 Pb1 Br 86.8(3) . . ?
O1 Pb1 Br 88.1(3) 10_556 . ?
O1 Pb1 Br 159.7(3) . . ?
Br Pb1 Br 75.95(2) 2_564 . ?
O2 Pb1 Pb2 29.1(4) . . ?
O1 Pb1 Pb2 97.5(3) 10_556 . ?
O1 Pb1 Pb2 97.5(3) . . ?
Br Pb1 Pb2 64.46(2) 2_564 . ?
Br Pb1 Pb2 64.46(2) . . ?
O2 Pb1 La 38.8(2) . 2_665 ?
O1 Pb1 La 41.1(3) 10_556 2_665 ?
O1 Pb1 La 94.8(3) . 2_665 ?
Br Pb1 La 123.03(3) 2_564 2_665 ?
Br Pb1 La 83.845(18) . 2_665 ?
Pb2 Pb1 La 58.749(18) . 2_665 ?
O2 Pb1 La 38.8(2) . . ?
O1 Pb1 La 94.8(3) 10_556 . ?
O1 Pb1 La 41.1(3) . . ?
Br Pb1 La 83.845(18) 2_564 . ?
Br Pb1 La 123.03(3) . . ?
Pb2 Pb1 La 58.749(18) . . ?
La Pb1 La 64.013(18) 2_665 . ?
O2 Pb1 Pb3 147.42(2) . 5_445 ?
O1 Pb1 Pb3 125.8(3) 10_556 5_445 ?
O1 Pb1 Pb3 74.6(3) . 5_445 ?
Br Pb1 Pb3 72.68(2) 2_564 5_445 ?
Br Pb1 Pb3 111.39(3) . 5_445 ?
Pb2 Pb1 Pb3 136.71(3) . 5_445 ?
La Pb1 Pb3 161.42(3) 2_665 5_445 ?
La Pb1 Pb3 112.169(16) . 5_445 ?
O2 Pb1 Pb3 147.42(2) . 14_446 ?
O1 Pb1 Pb3 74.6(3) 10_556 14_446 ?
O1 Pb1 Pb3 125.8(3) . 14_446 ?
Br Pb1 Pb3 111.39(3) 2_564 14_446 ?
Br Pb1 Pb3 72.68(2) . 14_446 ?
Pb2 Pb1 Pb3 136.71(3) . 14_446 ?
La Pb1 Pb3 112.169(16) 2_665 14_446 ?
La Pb1 Pb3 161.42(3) . 14_446 ?
Pb3 Pb1 Pb3 65.13(3) 5_445 14_446 ?
O2 Pb1 Pb3 90.6(3) . 9_665 ?
O1 Pb1 Pb3 82.9(3) 10_556 9_665 ?
O1 Pb1 Pb3 26.2(3) . 9_665 ?
Br Pb1 Pb3 112.647(16) 2_564 9_665 ?
Br Pb1 Pb3 170.89(2) . 9_665 ?
Pb2 Pb1 Pb3 115.68(3) . 9_665 ?
La Pb1 Pb3 88.66(2) 2_665 9_665 ?
La Pb1 Pb3 57.16(2) . 9_665 ?
Pb3 Pb1 Pb3 75.091(18) 5_445 9_665 ?
Pb3 Pb1 Pb3 105.64(3) 14_446 9_665 ?
O2 Pb1 Pb3 90.6(3) . 2_665 ?
O1 Pb1 Pb3 26.2(3) 10_556 2_665 ?
O1 Pb1 Pb3 82.9(3) . 2_665 ?
Br Pb1 Pb3 170.89(2) 2_564 2_665 ?
Br Pb1 Pb3 112.647(16) . 2_665 ?
Pb2 Pb1 Pb3 115.68(3) . 2_665 ?
La Pb1 Pb3 57.16(2) 2_665 2_665 ?
La Pb1 Pb3 88.66(2) . 2_665 ?
Pb3 Pb1 Pb3 105.64(3) 5_445 2_665 ?
Pb3 Pb1 Pb3 75.091(18) 14_446 2_665 ?
Pb3 Pb1 Pb3 58.61(3) 9_665 2_665 ?
O2 Pb2 O1 82.0(3) . 11_566 ?
O2 Pb2 O1 82.0(3) . 4_565 ?
O1 Pb2 O1 138.2(5) 11_566 4_565 ?
O2 Pb2 O3 89.8(7) . . ?
O1 Pb2 O3 70.8(3) 11_566 . ?
O1 Pb2 O3 70.8(3) 4_565 . ?
O2 Pb2 Pb3 99.2(3) . 10_556 ?
O1 Pb2 Pb3 37.5(2) 11_566 10_556 ?
O1 Pb2 Pb3 108.8(3) 4_565 10_556 ?
O3 Pb2 Pb3 38.25(14) . 10_556 ?
O2 Pb2 Pb3 99.2(3) . . ?
O1 Pb2 Pb3 108.8(3) 11_566 . ?
O1 Pb2 Pb3 37.5(2) 4_565 . ?
O3 Pb2 Pb3 38.25(14) . . ?
Pb3 Pb2 Pb3 73.33(3) 10_556 . ?
O2 Pb2 La 40.1(2) . 2_665 ?
O1 Pb2 La 43.4(3) 11_566 2_665 ?
O1 Pb2 La 106.5(3) 4_565 2_665 ?
O3 Pb2 La 69.3(4) . 2_665 ?
Pb3 Pb2 La 61.60(2) 10_556 2_665 ?
Pb3 Pb2 La 99.82(3) . 2_665 ?
O2 Pb2 La 40.1(2) . . ?
O1 Pb2 La 106.5(3) 11_566 . ?
O1 Pb2 La 43.4(3) 4_565 . ?
O3 Pb2 La 69.3(4) . . ?
Pb3 Pb2 La 99.82(3) 10_556 . ?
Pb3 Pb2 La 61.60(2) . . ?
La Pb2 La 65.511(19) 2_665 . ?
O2 Pb2 Pb3 141.2(2) . 13_565 ?
O1 Pb2 Pb3 134.8(3) 11_566 13_565 ?
O1 Pb2 Pb3 75.6(3) 4_565 13_565 ?
O3 Pb2 Pb3 111.5(4) . 13_565 ?
Pb3 Pb2 Pb3 117.77(3) 10_556 13_565 ?
Pb3 Pb2 Pb3 81.746(18) . 13_565 ?
La Pb2 Pb3 177.896(19) 2_665 13_565 ?
La Pb2 Pb3 116.559(16) . 13_565 ?
O2 Pb2 Pb3 141.2(2) . 6_565 ?
O1 Pb2 Pb3 75.6(3) 11_566 6_565 ?
O1 Pb2 Pb3 134.8(3) 4_565 6_565 ?
O3 Pb2 Pb3 111.5(4) . 6_565 ?
Pb3 Pb2 Pb3 81.746(18) 10_556 6_565 ?
Pb3 Pb2 Pb3 117.77(3) . 6_565 ?
La Pb2 Pb3 116.559(16) 2_665 6_565 ?
La Pb2 Pb3 177.896(19) . 6_565 ?
Pb3 Pb2 Pb3 61.37(3) 13_565 6_565 ?
O2 Pb2 Pb1 29.9(4) . . ?
O1 Pb2 Pb1 92.5(3) 11_566 . ?
O1 Pb2 Pb1 92.5(3) 4_565 . ?
O3 Pb2 Pb1 119.7(5) . . ?
Pb3 Pb2 Pb1 122.06(3) 10_556 . ?
Pb3 Pb2 Pb1 122.06(3) . . ?
La Pb2 Pb1 60.775(18) 2_665 . ?
La Pb2 Pb1 60.775(18) . . ?
Pb3 Pb2 Pb1 119.59(3) 13_565 . ?
Pb3 Pb2 Pb1 119.59(3) 6_565 . ?
O2 Pb2 Pb1 86.67(6) . 11_565 ?
O1 Pb2 Pb1 164.2(3) 11_566 11_565 ?
O1 Pb2 Pb1 27.9(3) 4_565 11_565 ?
O3 Pb2 Pb1 98.28(4) . 11_565 ?
Pb3 Pb2 Pb1 135.44(3) 10_556 11_565 ?
Pb3 Pb2 Pb1 62.14(2) . 11_565 ?
La Pb2 Pb1 122.71(3) 2_665 11_565 ?
La Pb2 Pb1 58.096(15) . 11_565 ?
Pb3 Pb2 Pb1 59.253(19) 13_565 11_565 ?
Pb3 Pb2 Pb1 119.80(3) 6_565 11_565 ?
Pb1 Pb2 Pb1 82.97(2) . 11_565 ?
O1 Pb3 O1 84.4(6) 4_565 9_665 ?
O1 Pb3 O3 81.9(5) 4_565 . ?
O1 Pb3 O3 81.9(5) 9_665 . ?
O1 Pb3 Pb2 98.6(3) 4_565 3_655 ?
O1 Pb3 Pb2 42.5(2) 9_665 3_655 ?
O3 Pb3 Pb2 45.4(2) . 3_655 ?
O1 Pb3 Pb2 42.5(2) 4_565 . ?
O1 Pb3 Pb2 98.6(3) 9_665 . ?
O3 Pb3 Pb2 45.4(2) . . ?
Pb2 Pb3 Pb2 82.57(3) 3_655 . ?
O1 Pb3 La 42.7(3) 4_565 . ?
O1 Pb3 La 42.7(3) 9_665 . ?
O3 Pb3 La 72.2(6) . . ?
Pb2 Pb3 La 62.01(2) 3_655 . ?
Pb2 Pb3 La 62.01(2) . . ?
O1 Pb3 Pb2 144.8(3) 4_565 15_565 ?
O1 Pb3 Pb2 87.5(3) 9_665 15_565 ?
O3 Pb3 Pb2 130.7(3) . 15_565 ?
Pb2 Pb3 Pb2 98.254(18) 3_655 15_565 ?
Pb2 Pb3 Pb2 171.56(3) . 15_565 ?
La Pb3 Pb2 125.79(2) . 15_565 ?
O1 Pb3 Pb2 87.5(3) 4_565 13_565 ?
O1 Pb3 Pb2 144.8(3) 9_665 13_565 ?
O3 Pb3 Pb2 130.7(3) . 13_565 ?
Pb2 Pb3 Pb2 171.56(3) 3_655 13_565 ?
Pb2 Pb3 Pb2 98.254(18) . 13_565 ?
La Pb3 Pb2 125.79(2) . 13_565 ?
Pb2 Pb3 Pb2 79.70(4) 15_565 13_565 ?
O1 Pb3 Pb3 85.9(3) 4_565 10 ?
O1 Pb3 Pb3 85.9(3) 9_665 10 ?
O3 Pb3 Pb3 163.5(6) . 10 ?
Pb2 Pb3 Pb3 126.666(16) 3_655 10 ?
Pb2 Pb3 Pb3 126.666(16) . 10 ?
La Pb3 Pb3 91.274(11) . 10 ?
Pb2 Pb3 Pb3 59.315(14) 15_565 10 ?
Pb2 Pb3 Pb3 59.315(14) 13_565 10 ?
O1 Pb3 Pb1 151.1(3) 4_565 5 ?
O1 Pb3 Pb1 101.1(3) 9_665 5 ?
O3 Pb3 Pb1 71.1(5) . 5 ?
Pb2 Pb3 Pb1 69.54(2) 3_655 5 ?
Pb2 Pb3 Pb1 108.69(3) . 5 ?
La Pb3 Pb1 131.34(2) . 5 ?
Pb2 Pb3 Pb1 64.117(19) 15_565 5 ?
Pb2 Pb3 Pb1 102.37(3) 13_565 5 ?
Pb3 Pb3 Pb1 122.563(14) 10 5 ?
O1 Pb3 Pb1 101.1(3) 4_565 7 ?
O1 Pb3 Pb1 151.1(3) 9_665 7 ?
O3 Pb3 Pb1 71.1(5) . 7 ?
Pb2 Pb3 Pb1 108.69(3) 3_655 7 ?
Pb2 Pb3 Pb1 69.54(2) . 7 ?
La Pb3 Pb1 131.34(2) . 7 ?
Pb2 Pb3 Pb1 102.37(3) 15_565 7 ?
Pb2 Pb3 Pb1 64.117(19) 13_565 7 ?
Pb3 Pb3 Pb1 122.563(14) 10 7 ?
Pb1 Pb3 Pb1 61.04(3) 5 7 ?
O1 Pb3 Pb1 27.3(3) 4_565 11_565 ?
O1 Pb3 Pb1 93.0(3) 9_665 11_565 ?
O3 Pb3 Pb1 108.7(4) . 11_565 ?
Pb2 Pb3 Pb1 121.15(3) 3_655 11_565 ?
Pb2 Pb3 Pb1 65.994(19) . 11_565 ?
La Pb3 Pb1 59.43(2) . 11_565 ?
Pb2 Pb3 Pb1 119.80(2) 15_565 11_565 ?
Pb2 Pb3 Pb1 66.39(2) 13_565 11_565 ?
Pb3 Pb3 Pb1 60.696(14) 10 11_565 ?
Pb1 Pb3 Pb1 165.60(3) 5 11_565 ?
Pb1 Pb3 Pb1 104.909(18) 7 11_565 ?
O2 La O2 180.000(1) 11_565 3_655 ?
O2 La O2 107.8(5) 11_565 . ?
O2 La O2 72.2(5) 3_655 . ?
O2 La O2 72.2(5) 11_565 9_665 ?
O2 La O2 107.8(5) 3_655 9_665 ?
O2 La O2 180.0 . 9_665 ?
O2 La O1 72.4(4) 11_565 . ?
O2 La O1 107.6(4) 3_655 . ?
O2 La O1 68.6(4) . . ?
O2 La O1 111.4(4) 9_665 . ?
O2 La O1 107.6(4) 11_565 9_665 ?
O2 La O1 72.4(4) 3_655 9_665 ?
O2 La O1 111.4(4) . 9_665 ?
O2 La O1 68.6(4) 9_665 9_665 ?
O1 La O1 180.0(4) . 9_665 ?
O2 La O1 111.4(4) 11_565 12_655 ?
O2 La O1 68.6(4) 3_655 12_655 ?
O2 La O1 107.6(4) . 12_655 ?
O2 La O1 72.4(4) 9_665 12_655 ?
O1 La O1 69.0(5) . 12_655 ?
O1 La O1 111.0(5) 9_665 12_655 ?
O2 La O1 68.6(4) 11_565 4_565 ?
O2 La O1 111.4(4) 3_655 4_565 ?
O2 La O1 72.4(4) . 4_565 ?
O2 La O1 107.6(4) 9_665 4_565 ?
O1 La O1 111.0(5) . 4_565 ?
O1 La O1 69.0(5) 9_665 4_565 ?
O1 La O1 180.000(1) 12_655 4_565 ?
O2 La Pb3 88.0(3) 11_565 9_665 ?
O2 La Pb3 92.0(3) 3_655 9_665 ?
O2 La Pb3 92.0(3) . 9_665 ?
O2 La Pb3 88.0(3) 9_665 9_665 ?
O1 La Pb3 34.8(2) . 9_665 ?
O1 La Pb3 145.2(2) 9_665 9_665 ?
O1 La Pb3 34.8(2) 12_655 9_665 ?
O1 La Pb3 145.2(2) 4_565 9_665 ?
O2 La Pb3 92.0(3) 11_565 . ?
O2 La Pb3 88.0(3) 3_655 . ?
O2 La Pb3 88.0(3) . . ?
O2 La Pb3 92.0(3) 9_665 . ?
O1 La Pb3 145.2(2) . . ?
O1 La Pb3 34.8(2) 9_665 . ?
O1 La Pb3 145.2(2) 12_655 . ?
O1 La Pb3 34.8(2) 4_565 . ?
Pb3 La Pb3 180.0 9_665 . ?
O2 La Pb2 146.4(3) 11_565 3_655 ?
O2 La Pb2 33.6(3) 3_655 3_655 ?
O2 La Pb2 84.3(3) . 3_655 ?
O2 La Pb2 95.7(3) 9_665 3_655 ?
O1 La Pb2 140.0(2) . 3_655 ?
O1 La Pb2 40.0(2) 9_665 3_655 ?
O1 La Pb2 93.5(2) 12_655 3_655 ?
O1 La Pb2 86.5(2) 4_565 3_655 ?
Pb3 La Pb2 123.609(17) 9_665 3_655 ?
Pb3 La Pb2 56.391(17) . 3_655 ?
O2 La Pb2 33.6(3) 11_565 11_565 ?
O2 La Pb2 146.4(3) 3_655 11_565 ?
O2 La Pb2 95.7(3) . 11_565 ?
O2 La Pb2 84.3(3) 9_665 11_565 ?
O1 La Pb2 40.0(2) . 11_565 ?
O1 La Pb2 140.0(2) 9_665 11_565 ?
O1 La Pb2 86.5(2) 12_655 11_565 ?
O1 La Pb2 93.5(2) 4_565 11_565 ?
Pb3 La Pb2 56.391(17) 9_665 11_565 ?
Pb3 La Pb2 123.609(17) . 11_565 ?
Pb2 La Pb2 180.0 3_655 11_565 ?
Pb1 Br Pb1 180.00(3) 11_566 3 ?
Pb1 Br Pb1 105.64(3) 11_566 . ?
Pb1 Br Pb1 74.36(3) 3 . ?
Pb1 Br Pb1 74.36(3) 11_566 9_566 ?
Pb1 Br Pb1 105.64(3) 3 9_566 ?
Pb1 Br Pb1 180.0 . 9_566 ?
Pb3 O1 Pb1 126.4(5) 9_665 . ?
Pb3 O1 Pb2 100.0(4) 9_665 11_565 ?
Pb1 O1 Pb2 122.0(5) . 11_565 ?
Pb3 O1 La 102.5(4) 9_665 . ?
Pb1 O1 La 103.7(4) . . ?
Pb2 O1 La 96.6(4) 11_565 . ?
Pb2 O2 Pb1 121.0(7) . . ?
Pb2 O2 La 106.3(4) . 2_665 ?
Pb1 O2 La 107.6(4) . 2_665 ?
Pb2 O2 La 106.3(4) . . ?
Pb1 O2 La 107.6(4) . . ?
La O2 La 107.5(5) 2_665 . ?
Pb3 O3 Pb3 146.9(13) 10_556 . ?
Pb3 O3 Pb2 96.36(10) 10_556 . ?
Pb3 O3 Pb2 96.36(10) . . ?
Pb3 O3 Pb2 96.36(10) 10_556 3_655 ?
Pb3 O3 Pb2 96.36(10) . 3_655 ?
Pb2 O3 Pb2 134.2(11) . 3_655 ?

loop_
_geom_bond_atom_site_label_1
_geom_bond_atom_site_label_2
_geom_bond_distance
_geom_bond_site_symmetry_2
_geom_bond_publ_flag
Pb1 O2 2.230(15) . ?
Pb1 O1 2.277(10) 10_556 ?
Pb1 O1 2.277(10) . ?
Pb1 Br 3.3096(9) 2_564 ?
Pb1 Br 3.3096(9) . ?
Pb1 Pb2 3.8311(15) . ?
Pb1 La 3.8423(9) 2_665 ?
Pb1 La 3.8423(9) . ?
Pb1 Pb3 3.9386(12) 5_445 ?
Pb1 Pb3 3.9386(12) 14_446 ?
Pb1 Pb3 3.9905(11) 9_665 ?
Pb1 Pb3 3.9905(11) 2_665 ?
Pb2 O2 2.171(15) . ?
Pb2 O1 2.436(10) 11_566 ?
Pb2 O1 2.436(10) 4_565 ?
Pb2 O3 2.543(10) . ?
Pb2 Pb3 3.5500(11) 10_556 ?
Pb2 Pb3 3.5500(11) . ?
Pb2 La 3.7639(9) 2_665 ?
Pb2 La 3.7639(9) . ?
Pb2 Pb3 3.8273(12) 13_565 ?
Pb2 Pb3 3.8273(12) 6_565 ?
Pb2 Pb1 4.1231(8) 11_565 ?
Pb3 O1 2.193(11) 4_565 ?
Pb3 O1 2.193(11) 9_665 ?
Pb3 O3 2.211(7) . ?
Pb3 Pb2 3.5500(11) 3_655 ?
Pb3 La 3.7495(13) . ?
Pb3 Pb2 3.8273(12) 15_565 ?
Pb3 Pb2 3.8273(12) 13_565 ?
Pb3 Pb3 3.9062(17) 10 ?
Pb3 Pb1 3.9386(12) 5 ?
Pb3 Pb1 3.9386(12) 7 ?
Pb3 Pb1 3.9905(12) 11_565 ?
La O2 2.526(9) 11_565 ?
La O2 2.526(9) 3_655 ?
La O2 2.526(9) . ?
La O2 2.526(9) 9_665 ?
La O1 2.602(11) . ?
La O1 2.602(11) 9_665 ?
La O1 2.602(11) 12_655 ?
La O1 2.602(11) 4_565 ?
La Pb3 3.7495(12) 9_665 ?
La Pb2 3.7639(9) 3_655 ?
La Pb2 3.7639(9) 11_565 ?
Br Pb1 3.3096(9) 11_566 ?
Br Pb1 3.3096(9) 3 ?
Br Pb1 3.3096(9) 9_566 ?
O1 Pb3 2.193(11) 9_665 ?
O1 Pb2 2.436(10) 11_565 ?
O2 La 2.526(9) 2_665 ?
O3 Pb3 2.211(7) 10_556 ?
O3 Pb2 2.543(10) 3_655 ?
